data_7119888
loop_
_publ_author_name
'Eymann, L\'eonard Y M'
'Scopelliti, Rosario'
'Fadaei, Farzaneh T.'
'Cecot, Giacomo'
'Solari, Euro'
'Severin, Kay'

_publ_section_title
;
 Fixation of nitrous oxide by mesoionic and carbanionic N-heterocyclic
 carbenes.
;
_journal_issue 31
_journal_name_full 'Chemical communications (Cambridge, England)'
_journal_page_first 4331
_journal_page_last 4334
_journal_paper_doi 10.1039/c7cc01592e
_journal_volume 53
_journal_year 2017
_chemical_formula_moiety 'C33 H40 N4 O, 2(C H4 O)'
_chemical_formula_sum 'C35 H48 N4 O3'
_chemical_formula_weight 572.77
_chemical_name_systematic 3a_le-5-2
_chemical_properties_physical ', Heat-sensitive'
_space_group_crystal_system monoclinic
_space_group_IT_number 14
_space_group_name_Hall '-P 2yn'
_space_group_name_H-M_alt 'P 1 21/n 1'
_symmetry_space_group_name_Hall '-P 2yn'
_symmetry_space_group_name_H-M 'P 1 21/n 1'
_atom_sites_solution_hydrogens geom
_atom_sites_solution_primary direct
_atom_sites_solution_secondary difmap
_audit_creation_method SHELXL-2016/6
_audit_update_record
;
2017-02-15 deposited with the CCDC.
2017-03-28 downloaded from the CCDC.
;
_cell_angle_alpha 90
_cell_angle_beta 105.0138(18)
_cell_angle_gamma 90
_cell_formula_units_Z 4
_cell_length_a 15.0226(3)
_cell_length_b 11.73248(17)
_cell_length_c 19.0842(3)
_cell_measurement_reflns_used 10334
_cell_measurement_temperature 100.00(10)
_cell_measurement_theta_max 75.8610
_cell_measurement_theta_min 4.3140
_cell_volume 3248.81(10)
_computing_cell_refinement 'CrysAlisPro 1.171.38.43 (Rigaku OD, 2015)'
_computing_data_collection 'CrysAlisPro 1.171.38.43 (Rigaku OD, 2015)'
_computing_data_reduction 'CrysAlisPro 1.171.38.43 (Rigaku OD, 2015)'
_computing_molecular_graphics 'Olex2 (Dolomanov et al., 2009)'
_computing_publication_material 'CIFTAB (Sheldrick, 2016)'
_computing_structure_refinement 'SHELXL-2016/6 (Sheldrick, 2016)'
_computing_structure_solution 'ShelXT (Sheldrick, 2015)'
_diffrn_ambient_environment N~2~
_diffrn_ambient_temperature 100.00(10)
_diffrn_detector 'CCD plate'
_diffrn_detector_area_resol_mean 5.2817
_diffrn_detector_type AtlasS2
_diffrn_measured_fraction_theta_full 1.000
_diffrn_measured_fraction_theta_max 0.987
_diffrn_measurement_details
;
List of Runs (angles in degrees, time in seconds):

  # Type    Start    End  Width  t~exp~   \w     \q     \k     \f   Frames
#--------------------------------------------------------------------------
  1  \w    -58.00  26.00   1.00    4.05    --  -40.91  38.00   0.00   84
  2  \w    -64.00  22.00   1.00    4.05    --  -40.91  57.00-180.00   86
  3  \w     32.00  86.00   1.00    4.05    --   40.91-125.00 -90.00   54
  4  \w     55.00 101.00   1.00   16.22    --  111.85 -94.00 -60.00   46
  5  \w     83.00 115.00   1.00   16.22    --  111.85-125.00 -90.00   32
  6  \w     78.00 138.00   1.00   16.22    --  111.85 -45.00-120.00   60
  7  \w     91.00 171.00   1.00   16.22    --  111.85  30.00-180.00   80
  8  \w    150.00 176.00   1.00   16.22    --  111.85  61.00-180.00   26
  9  \w    112.00 138.00   1.00   16.22    --  111.85  61.00-180.00   26
 10  \w     98.00 176.00   1.00   16.22    --  111.85  45.00 -90.00   78
 11  \w     88.00 133.00   1.00   16.22    --  111.85  45.00 -30.00   45
 12  \w     82.00 166.00   1.00   16.22    --  111.85  77.00-150.00   84
 13  \w     43.00  70.00   1.00   16.22    --  111.85 -45.00-120.00   27
 14  \w     41.00 134.00   1.00   16.22    --  111.85 -61.00  30.00   93
 15  \w     75.00 105.00   1.00   16.22    --  111.85 -94.00 120.00   30
 16  \w     57.00 122.00   1.00   16.22    --  111.85-125.00  60.00   65
 17  \w     40.00 128.00   1.00   16.22    --  111.85 -61.00 150.00   88
 18  \w     41.00  67.00   1.00   16.22    --  111.85-125.00 150.00   26
 19  \w     30.00  94.00   1.00    4.05    --   40.91-125.00  90.00   64
 20  \w   -129.00 -17.00   1.00    4.05    --  -40.91   0.00   0.00  112
;
_diffrn_measurement_device 'four-circle diffractometer'
_diffrn_measurement_device_type 'SuperNova, Dual, Cu at zero, AtlasS2'
_diffrn_measurement_method '\w scans'
_diffrn_radiation_monochromator mirror
_diffrn_radiation_probe x-ray
_diffrn_radiation_type 'Cu K\a'
_diffrn_radiation_wavelength 1.54184
_diffrn_reflns_av_R_equivalents 0.0347
_diffrn_reflns_av_unetI/netI 0.0302
_diffrn_reflns_Laue_measured_fraction_full 1.000
_diffrn_reflns_Laue_measured_fraction_max 0.987
_diffrn_reflns_limit_h_max 18
_diffrn_reflns_limit_h_min -13
_diffrn_reflns_limit_k_max 14
_diffrn_reflns_limit_k_min -14
_diffrn_reflns_limit_l_max 23
_diffrn_reflns_limit_l_min -23
_diffrn_reflns_number 22242
_diffrn_reflns_point_group_measured_fraction_full 1.000
_diffrn_reflns_point_group_measured_fraction_max 0.987
_diffrn_reflns_theta_full 67.684
_diffrn_reflns_theta_max 76.152
_diffrn_reflns_theta_min 4.339
_diffrn_source 'micro-focus sealed X-ray tube'
_diffrn_source_type 'SuperNova (Cu) X-ray Source'
_exptl_absorpt_coefficient_mu 0.589
_exptl_absorpt_correction_T_max 0.973
_exptl_absorpt_correction_T_min 0.841
_exptl_absorpt_process_details
;
CrysAlisPro 1.171.38.43 (Rigaku Oxford Diffraction, 2015)
Numerical absorption correction based on gaussian integration over
a multifaceted crystal model.
Empirical absorption correction using spherical harmonics,
implemented in SCALE3 ABSPACK scaling algorithm.
;
_exptl_crystal_colour yellow
_exptl_crystal_density_diffrn 1.171
_exptl_crystal_description plate
_exptl_crystal_F_000 1240
_exptl_crystal_size_max 0.496
_exptl_crystal_size_mid 0.298
_exptl_crystal_size_min 0.059
_refine_diff_density_max 0.762
_refine_diff_density_min -0.328
_refine_diff_density_rms 0.050
_refine_ls_extinction_method none
_refine_ls_goodness_of_fit_ref 1.045
_refine_ls_hydrogen_treatment constr
_refine_ls_matrix_type full
_refine_ls_number_parameters 391
_refine_ls_number_reflns 6696
_refine_ls_number_restraints 0
_refine_ls_restrained_S_all 1.045
_refine_ls_R_factor_all 0.0578
_refine_ls_R_factor_gt 0.0508
_refine_ls_shift/su_max 0.000
_refine_ls_shift/su_mean 0.000
_refine_ls_structure_factor_coef Fsqd
_refine_ls_weighting_details 'w=1/[\s^2^(Fo^2^)+(0.0690P)^2^+1.9191P] where P=(Fo^2^+2Fc^2^)/3'
_refine_ls_weighting_scheme calc
_refine_ls_wR_factor_gt 0.1367
_refine_ls_wR_factor_ref 0.1423
_reflns_Friedel_coverage 0.000
_reflns_number_gt 5825
_reflns_number_total 6696
_reflns_threshold_expression 'I > 2\s(I)'
_cod_data_source_file c7cc01592e2.cif
_cod_data_source_block shelx
_cod_depositor_comments 'Adding full bibliography for 7119887--7119892.cif.'
_cod_database_code 7119888
_shelx_shelxl_version_number 2016/6
_shelx_space_group_comment
;
The symmetry employed for this shelxl refinement is uniquely defined
by the following loop, which should always be used as a source of
symmetry information in preference to the above space-group names.
They are only intended as comments.
;

loop_
_space_group_symop_operation_xyz
'x, y, z'
'-x+1/2, y+1/2, -z+1/2'
'-x, -y, -z'
'x-1/2, -y-1/2, z-1/2'

loop_
_atom_site_label
_atom_site_type_symbol
_atom_site_fract_x
_atom_site_fract_y
_atom_site_fract_z
_atom_site_U_iso_or_equiv
_atom_site_adp_type
_atom_site_occupancy
_atom_site_site_symmetry_order
_atom_site_calc_flag
_atom_site_refinement_flags_posn
_atom_site_refinement_flags_adp
O1 O 0.68749(10) 0.29788(12) 0.46717(7) 0.0392(3) Uani 1 1 d . .
O2 O 0.50661(10) 0.15561(12) 0.34985(8) 0.0420(4) Uani 1 1 d . .
H2O H 0.535596 0.214105 0.368349 0.063 Uiso 1 1 calc R U
O3 O 0.85630(12) 0.42015(14) 0.49429(8) 0.0513(4) Uani 1 1 d . .
H3O H 0.800620 0.400784 0.484876 0.077 Uiso 1 1 calc R U
N1 N 0.57916(8) 0.58287(10) 0.30965(6) 0.0159(3) Uani 1 1 d . .
N2 N 0.45637(8) 0.50678(10) 0.24041(6) 0.0159(3) Uani 1 1 d . .
N3 N 0.64501(9) 0.43589(11) 0.39227(7) 0.0224(3) Uani 1 1 d . .
N4 N 0.62574(11) 0.33674(13) 0.41495(8) 0.0287(3) Uani 1 1 d . .
C1 C 0.50645(10) 0.60262(12) 0.25201(7) 0.0155(3) Uani 1 1 d . .
C2 C 0.57491(10) 0.47152(12) 0.33431(8) 0.0177(3) Uani 1 1 d . .
C3 C 0.49678(11) 0.42461(12) 0.29086(8) 0.0187(3) Uani 1 1 d . .
H3 H 0.474325 0.349739 0.294514 0.022 Uiso 1 1 calc R U
C4 C 0.48508(10) 0.70814(12) 0.20995(8) 0.0165(3) Uani 1 1 d . .
C5 C 0.49660(10) 0.81406(13) 0.24447(8) 0.0187(3) Uani 1 1 d . .
H5 H 0.520501 0.818297 0.295618 0.022 Uiso 1 1 calc R U
C6 C 0.47317(11) 0.91325(13) 0.20419(9) 0.0217(3) Uani 1 1 d . .
H6 H 0.481662 0.985222 0.227802 0.026 Uiso 1 1 calc R U
C7 C 0.43737(11) 0.90752(13) 0.12947(9) 0.0234(3) Uani 1 1 d . .
H7 H 0.420316 0.975356 0.102104 0.028 Uiso 1 1 calc R U
C8 C 0.42658(12) 0.80236(14) 0.09490(8) 0.0242(3) Uani 1 1 d . .
H8 H 0.402503 0.798540 0.043759 0.029 Uiso 1 1 calc R U
C9 C 0.45075(11) 0.70268(13) 0.13460(8) 0.0204(3) Uani 1 1 d . .
H9 H 0.443970 0.631040 0.110602 0.024 Uiso 1 1 calc R U
C10 C 0.64954(10) 0.66492(12) 0.34282(8) 0.0186(3) Uani 1 1 d . .
C11 C 0.71385(11) 0.69689(14) 0.30491(9) 0.0230(3) Uani 1 1 d . .
C12 C 0.77736(12) 0.78058(15) 0.33693(11) 0.0323(4) Uani 1 1 d . .
H12 H 0.821989 0.805255 0.312908 0.039 Uiso 1 1 calc R U
C13 C 0.77651(13) 0.82830(16) 0.40307(11) 0.0365(4) Uani 1 1 d . .
H13 H 0.819762 0.886095 0.423480 0.044 Uiso 1 1 calc R U
C14 C 0.71321(13) 0.79256(15) 0.43970(10) 0.0317(4) Uani 1 1 d . .
H14 H 0.714379 0.825246 0.485471 0.038 Uiso 1 1 calc R U
C15 C 0.64773(11) 0.70941(13) 0.41066(8) 0.0233(3) Uani 1 1 d . .
C16 C 0.57814(13) 0.67242(14) 0.45165(8) 0.0277(4) Uani 1 1 d . .
H16 H 0.540199 0.609531 0.423448 0.033 Uiso 1 1 calc R U
C17 C 0.51286(16) 0.76998(17) 0.45767(11) 0.0407(5) Uani 1 1 d . .
H17A H 0.548537 0.833687 0.484109 0.061 Uiso 1 1 calc R U
H17B H 0.468547 0.743450 0.483786 0.061 Uiso 1 1 calc R U
H17C H 0.479699 0.795273 0.408957 0.061 Uiso 1 1 calc R U
C18 C 0.62637(18) 0.6256(2) 0.52697(10) 0.0468(5) Uani 1 1 d . .
H18A H 0.667209 0.562728 0.521934 0.070 Uiso 1 1 calc R U
H18B H 0.580043 0.597879 0.550773 0.070 Uiso 1 1 calc R U
H18C H 0.662688 0.686317 0.556328 0.070 Uiso 1 1 calc R U
C19 C 0.71725(12) 0.64433(16) 0.23276(9) 0.0278(4) Uani 1 1 d . .
H19 H 0.663786 0.590941 0.217888 0.033 Uiso 1 1 calc R U
C20 C 0.70686(17) 0.7332(2) 0.17315(12) 0.0474(5) Uani 1 1 d . .
H20A H 0.649715 0.776120 0.168805 0.071 Uiso 1 1 calc R U
H20B H 0.704711 0.695228 0.127007 0.071 Uiso 1 1 calc R U
H20C H 0.759465 0.785561 0.185235 0.071 Uiso 1 1 calc R U
C21 C 0.80495(15) 0.5741(2) 0.24014(12) 0.0444(5) Uani 1 1 d . .
H21A H 0.858804 0.624347 0.253352 0.067 Uiso 1 1 calc R U
H21B H 0.802872 0.536590 0.193855 0.067 Uiso 1 1 calc R U
H21C H 0.809363 0.516252 0.277950 0.067 Uiso 1 1 calc R U
C22 C 0.36762(10) 0.49165(12) 0.18874(8) 0.0170(3) Uani 1 1 d . .
C23 C 0.36268(11) 0.41837(12) 0.12972(8) 0.0197(3) Uani 1 1 d . .
C24 C 0.27584(12) 0.40253(14) 0.08215(8) 0.0248(3) Uani 1 1 d . .
H24 H 0.269061 0.352320 0.042051 0.030 Uiso 1 1 calc R U
C25 C 0.19944(12) 0.45908(14) 0.09266(9) 0.0266(4) Uani 1 1 d . .
H25 H 0.140965 0.447436 0.059513 0.032 Uiso 1 1 calc R U
C26 C 0.20703(11) 0.53237(13) 0.15081(9) 0.0234(3) Uani 1 1 d . .
H26 H 0.153900 0.571214 0.156599 0.028 Uiso 1 1 calc R U
C27 C 0.29179(10) 0.54990(12) 0.20103(8) 0.0185(3) Uani 1 1 d . .
C28 C 0.29758(11) 0.62721(13) 0.26601(8) 0.0205(3) Uani 1 1 d . .
H28 H 0.364206 0.638338 0.291129 0.025 Uiso 1 1 calc R U
C29 C 0.25572(13) 0.74453(14) 0.24236(10) 0.0309(4) Uani 1 1 d . .
H29A H 0.286297 0.778283 0.207778 0.046 Uiso 1 1 calc R U
H29B H 0.264361 0.794137 0.284905 0.046 Uiso 1 1 calc R U
H29C H 0.189724 0.736206 0.219254 0.046 Uiso 1 1 calc R U
C30 C 0.25127(14) 0.57101(16) 0.31974(10) 0.0322(4) Uani 1 1 d . .
H30A H 0.185058 0.563226 0.297287 0.048 Uiso 1 1 calc R U
H30B H 0.260840 0.618327 0.363383 0.048 Uiso 1 1 calc R U
H30C H 0.278226 0.495466 0.332985 0.048 Uiso 1 1 calc R U
C31 C 0.44706(12) 0.35956(13) 0.11636(9) 0.0237(3) Uani 1 1 d . .
H31 H 0.503061 0.400054 0.145472 0.028 Uiso 1 1 calc R U
C32 C 0.44786(14) 0.36572(16) 0.03609(10) 0.0333(4) Uani 1 1 d . .
H32A H 0.397866 0.318603 0.007110 0.050 Uiso 1 1 calc R U
H32B H 0.507078 0.337565 0.030556 0.050 Uiso 1 1 calc R U
H32C H 0.439145 0.444933 0.019425 0.050 Uiso 1 1 calc R U
C33 C 0.45305(13) 0.23465(14) 0.14111(10) 0.0306(4) Uani 1 1 d . .
H33A H 0.456188 0.231258 0.192999 0.046 Uiso 1 1 calc R U
H33B H 0.508421 0.199580 0.132408 0.046 Uiso 1 1 calc R U
H33C H 0.398352 0.193380 0.113707 0.046 Uiso 1 1 calc R U
C34 C 0.54483(15) 0.05828(16) 0.39096(10) 0.0369(4) Uani 1 1 d . .
H34A H 0.521252 -0.010897 0.363638 0.055 Uiso 1 1 calc R U
H34B H 0.527488 0.058196 0.437056 0.055 Uiso 1 1 calc R U
H34C H 0.612132 0.060357 0.400572 0.055 Uiso 1 1 calc R U
C35 C 0.86825(14) 0.49913(18) 0.44342(10) 0.0378(4) Uani 1 1 d . .
H35A H 0.865735 0.460272 0.397488 0.057 Uiso 1 1 calc R U
H35B H 0.928242 0.536484 0.461010 0.057 Uiso 1 1 calc R U
H35C H 0.819203 0.556426 0.435811 0.057 Uiso 1 1 calc R U

loop_
_atom_site_aniso_label
_atom_site_aniso_U_11
_atom_site_aniso_U_22
_atom_site_aniso_U_33
_atom_site_aniso_U_23
_atom_site_aniso_U_13
_atom_site_aniso_U_12
O1 0.0467(8) 0.0355(7) 0.0308(7) 0.0145(5) 0.0019(6) 0.0096(6)
O2 0.0436(8) 0.0355(7) 0.0405(8) 0.0115(6) -0.0006(6) -0.0039(6)
O3 0.0599(10) 0.0429(8) 0.0365(8) 0.0027(6) -0.0139(7) -0.0043(7)
N1 0.0183(6) 0.0153(6) 0.0141(6) 0.0011(4) 0.0043(5) 0.0015(5)
N2 0.0192(6) 0.0136(5) 0.0152(6) 0.0014(4) 0.0048(5) 0.0008(5)
N3 0.0264(7) 0.0199(6) 0.0191(6) 0.0045(5) 0.0029(5) 0.0047(5)
N4 0.0345(8) 0.0266(7) 0.0247(7) 0.0095(6) 0.0072(6) 0.0073(6)
C1 0.0186(7) 0.0154(6) 0.0132(6) -0.0004(5) 0.0057(5) 0.0011(5)
C2 0.0224(7) 0.0156(7) 0.0163(7) 0.0032(5) 0.0072(6) 0.0037(5)
C3 0.0238(7) 0.0146(6) 0.0187(7) 0.0035(5) 0.0072(6) 0.0014(6)
C4 0.0174(7) 0.0158(7) 0.0166(7) 0.0025(5) 0.0051(5) -0.0002(5)
C5 0.0209(7) 0.0177(7) 0.0164(7) 0.0007(5) 0.0028(5) 0.0003(5)
C6 0.0249(8) 0.0152(7) 0.0244(8) 0.0005(6) 0.0055(6) 0.0001(6)
C7 0.0279(8) 0.0180(7) 0.0235(8) 0.0071(6) 0.0055(6) 0.0017(6)
C8 0.0317(8) 0.0231(8) 0.0158(7) 0.0042(6) 0.0028(6) -0.0009(6)
C9 0.0263(8) 0.0171(7) 0.0175(7) 0.0002(5) 0.0053(6) -0.0024(6)
C10 0.0192(7) 0.0164(7) 0.0171(7) 0.0016(5) -0.0010(5) 0.0016(5)
C11 0.0201(7) 0.0230(8) 0.0241(8) 0.0039(6) 0.0025(6) 0.0009(6)
C12 0.0230(8) 0.0291(9) 0.0418(10) 0.0038(7) 0.0027(7) -0.0041(7)
C13 0.0286(9) 0.0271(9) 0.0445(11) -0.0057(8) -0.0073(8) -0.0043(7)
C14 0.0350(9) 0.0266(8) 0.0261(8) -0.0073(7) -0.0055(7) 0.0049(7)
C15 0.0281(8) 0.0208(7) 0.0174(7) 0.0005(6) -0.0004(6) 0.0063(6)
C16 0.0422(10) 0.0253(8) 0.0163(7) 0.0013(6) 0.0090(7) 0.0074(7)
C17 0.0570(13) 0.0347(10) 0.0387(10) 0.0076(8) 0.0276(9) 0.0151(9)
C18 0.0707(15) 0.0475(12) 0.0209(9) 0.0093(8) 0.0096(9) 0.0156(11)
C19 0.0242(8) 0.0366(9) 0.0241(8) 0.0025(7) 0.0090(6) -0.0050(7)
C20 0.0542(13) 0.0561(13) 0.0361(11) 0.0136(10) 0.0190(9) -0.0040(11)
C21 0.0448(12) 0.0493(12) 0.0392(11) -0.0101(9) 0.0111(9) 0.0079(10)
C22 0.0202(7) 0.0142(6) 0.0158(6) 0.0017(5) 0.0032(5) -0.0029(5)
C23 0.0269(8) 0.0154(7) 0.0181(7) 0.0004(5) 0.0081(6) -0.0040(6)
C24 0.0334(9) 0.0223(7) 0.0176(7) -0.0027(6) 0.0044(6) -0.0072(6)
C25 0.0256(8) 0.0269(8) 0.0230(8) 0.0019(6) -0.0016(6) -0.0059(6)
C26 0.0210(7) 0.0207(7) 0.0263(8) 0.0021(6) 0.0024(6) -0.0002(6)
C27 0.0219(7) 0.0146(6) 0.0188(7) 0.0017(5) 0.0048(6) -0.0011(5)
C28 0.0222(7) 0.0187(7) 0.0219(7) -0.0020(6) 0.0079(6) -0.0002(6)
C29 0.0396(10) 0.0192(8) 0.0348(9) -0.0023(7) 0.0114(8) 0.0060(7)
C30 0.0420(10) 0.0309(9) 0.0279(9) -0.0011(7) 0.0169(8) -0.0046(8)
C31 0.0301(8) 0.0197(7) 0.0240(8) -0.0042(6) 0.0117(6) -0.0030(6)
C32 0.0453(11) 0.0311(9) 0.0299(9) -0.0048(7) 0.0211(8) -0.0057(8)
C33 0.0417(10) 0.0210(8) 0.0321(9) -0.0025(7) 0.0150(8) 0.0023(7)
C34 0.0495(11) 0.0288(9) 0.0315(9) 0.0026(7) 0.0087(8) 0.0028(8)
C35 0.0392(11) 0.0424(10) 0.0261(9) -0.0060(8) -0.0019(8) 0.0050(8)

loop_
_atom_type_symbol
_atom_type_description
_atom_type_scat_dispersion_real
_atom_type_scat_dispersion_imag
_atom_type_scat_source
C C 0.0181 0.0091 'International Tables Vol C Tables 4.2.6.8 and 6.1.1.4'
H H 0.0000 0.0000 'International Tables Vol C Tables 4.2.6.8 and 6.1.1.4'
N N 0.0311 0.0180 'International Tables Vol C Tables 4.2.6.8 and 6.1.1.4'
O O 0.0492 0.0322 'International Tables Vol C Tables 4.2.6.8 and 6.1.1.4'

loop_
_exptl_crystal_face_index_h
_exptl_crystal_face_index_k
_exptl_crystal_face_index_l
_exptl_crystal_face_perp_dist
-1 1 12 0.0293
1 -1 -12 0.0293
7 -4 4 0.2213
7 0 6 0.1276
-7 5 5 0.2114
-8 1 -5 0.2139
-3 -3 -9 0.1244
-1 -4 -9 0.1443
1 -5 -9 0.1755
-6 -5 8 0.2437
5 6 -4 0.0487
-3 7 0 0.1678
9 1 -6 0.0759
-1 -7 2 0.3022
-7 -5 5 0.2399
7 5 -5 0.0432

loop_
_geom_angle_atom_site_label_1
_geom_angle_atom_site_label_2
_geom_angle_atom_site_label_3
_geom_angle
C34 O2 H2O 109.5
C35 O3 H3O 109.5
C1 N1 C2 109.65(12)
C1 N1 C10 125.80(12)
C2 N1 C10 124.52(12)
C1 N2 C3 110.06(12)
C1 N2 C22 126.42(12)
C3 N2 C22 123.20(12)
N4 N3 C2 110.40(13)
O1 N4 N3 113.96(15)
N2 C1 N1 106.91(12)
N2 C1 C4 125.81(13)
N1 C1 C4 127.28(13)
C3 C2 N3 136.25(14)
C3 C2 N1 106.25(12)
N3 C2 N1 117.50(13)
C2 C3 N2 107.12(13)
C2 C3 H3 126.4
N2 C3 H3 126.4
C5 C4 C9 119.59(13)
C5 C4 C1 120.73(13)
C9 C4 C1 119.67(13)
C6 C5 C4 120.13(13)
C6 C5 H5 119.9
C4 C5 H5 119.9
C5 C6 C7 120.19(14)
C5 C6 H6 119.9
C7 C6 H6 119.9
C8 C7 C6 119.81(14)
C8 C7 H7 120.1
C6 C7 H7 120.1
C7 C8 C9 120.45(14)
C7 C8 H8 119.8
C9 C8 H8 119.8
C8 C9 C4 119.81(14)
C8 C9 H9 120.1
C4 C9 H9 120.1
C11 C10 C15 123.94(15)
C11 C10 N1 118.40(13)
C15 C10 N1 117.65(14)
C12 C11 C10 116.58(16)
C12 C11 C19 120.15(16)
C10 C11 C19 123.27(14)
C13 C12 C11 121.16(18)
C13 C12 H12 119.4
C11 C12 H12 119.4
C14 C13 C12 120.55(16)
C14 C13 H13 119.7
C12 C13 H13 119.7
C13 C14 C15 121.19(17)
C13 C14 H14 119.4
C15 C14 H14 119.4
C14 C15 C10 116.54(16)
C14 C15 C16 120.19(15)
C10 C15 C16 123.26(15)
C15 C16 C17 111.34(14)
C15 C16 C18 111.29(16)
C17 C16 C18 110.72(15)
C15 C16 H16 107.8
C17 C16 H16 107.8
C18 C16 H16 107.8
C16 C17 H17A 109.5
C16 C17 H17B 109.5
H17A C17 H17B 109.5
C16 C17 H17C 109.5
H17A C17 H17C 109.5
H17B C17 H17C 109.5
C16 C18 H18A 109.5
C16 C18 H18B 109.5
H18A C18 H18B 109.5
C16 C18 H18C 109.5
H18A C18 H18C 109.5
H18B C18 H18C 109.5
C20 C19 C11 112.20(16)
C20 C19 C21 110.95(17)
C11 C19 C21 111.42(14)
C20 C19 H19 107.3
C11 C19 H19 107.3
C21 C19 H19 107.3
C19 C20 H20A 109.5
C19 C20 H20B 109.5
H20A C20 H20B 109.5
C19 C20 H20C 109.5
H20A C20 H20C 109.5
H20B C20 H20C 109.5
C19 C21 H21A 109.5
C19 C21 H21B 109.5
H21A C21 H21B 109.5
C19 C21 H21C 109.5
H21A C21 H21C 109.5
H21B C21 H21C 109.5
C27 C22 C23 123.88(14)
C27 C22 N2 118.13(13)
C23 C22 N2 117.98(13)
C24 C23 C22 116.75(15)
C24 C23 C31 120.63(14)
C22 C23 C31 122.62(14)
C25 C24 C23 120.81(15)
C25 C24 H24 119.6
C23 C24 H24 119.6
C24 C25 C26 120.95(15)
C24 C25 H25 119.5
C26 C25 H25 119.5
C25 C26 C27 120.83(15)
C25 C26 H26 119.6
C27 C26 H26 119.6
C26 C27 C22 116.76(14)
C26 C27 C28 119.80(14)
C22 C27 C28 123.43(13)
C27 C28 C30 110.46(13)
C27 C28 C29 111.30(13)
C30 C28 C29 111.20(14)
C27 C28 H28 107.9
C30 C28 H28 107.9
C29 C28 H28 107.9
C28 C29 H29A 109.5
C28 C29 H29B 109.5
H29A C29 H29B 109.5
C28 C29 H29C 109.5
H29A C29 H29C 109.5
H29B C29 H29C 109.5
C28 C30 H30A 109.5
C28 C30 H30B 109.5
H30A C30 H30B 109.5
C28 C30 H30C 109.5
H30A C30 H30C 109.5
H30B C30 H30C 109.5
C23 C31 C33 111.48(14)
C23 C31 C32 111.57(14)
C33 C31 C32 109.67(14)
C23 C31 H31 108.0
C33 C31 H31 108.0
C32 C31 H31 108.0
C31 C32 H32A 109.5
C31 C32 H32B 109.5
H32A C32 H32B 109.5
C31 C32 H32C 109.5
H32A C32 H32C 109.5
H32B C32 H32C 109.5
C31 C33 H33A 109.5
C31 C33 H33B 109.5
H33A C33 H33B 109.5
C31 C33 H33C 109.5
H33A C33 H33C 109.5
H33B C33 H33C 109.5
O2 C34 H34A 109.5
O2 C34 H34B 109.5
H34A C34 H34B 109.5
O2 C34 H34C 109.5
H34A C34 H34C 109.5
H34B C34 H34C 109.5
O3 C35 H35A 109.5
O3 C35 H35B 109.5
H35A C35 H35B 109.5
O3 C35 H35C 109.5
H35A C35 H35C 109.5
H35B C35 H35C 109.5

loop_
_geom_bond_atom_site_label_1
_geom_bond_atom_site_label_2
_geom_bond_distance
O1 N4 1.2580(19)
O2 C34 1.420(2)
O2 H2O 0.8400
O3 C35 1.387(3)
O3 H3O 0.8400
N1 C1 1.3544(18)
N1 C2 1.3956(18)
N1 C10 1.4487(19)
N2 C1 1.3390(19)
N2 C3 1.3864(18)
N2 C22 1.4492(18)
N3 N4 1.300(2)
N3 C2 1.3797(19)
C1 C4 1.4650(19)
C2 C3 1.365(2)
C3 H3 0.9500
C4 C5 1.396(2)
C4 C9 1.398(2)
C5 C6 1.389(2)
C5 H5 0.9500
C6 C7 1.389(2)
C6 H6 0.9500
C7 C8 1.389(2)
C7 H7 0.9500
C8 C9 1.390(2)
C8 H8 0.9500
C9 H9 0.9500
C10 C11 1.400(2)
C10 C15 1.403(2)
C11 C12 1.395(2)
C11 C19 1.522(2)
C12 C13 1.384(3)
C12 H12 0.9500
C13 C14 1.383(3)
C13 H13 0.9500
C14 C15 1.394(2)
C14 H14 0.9500
C15 C16 1.522(2)
C16 C17 1.531(2)
C16 C18 1.534(2)
C16 H16 1.0000
C17 H17A 0.9800
C17 H17B 0.9800
C17 H17C 0.9800
C18 H18A 0.9800
C18 H18B 0.9800
C18 H18C 0.9800
C19 C20 1.521(3)
C19 C21 1.529(3)
C19 H19 1.0000
C20 H20A 0.9800
C20 H20B 0.9800
C20 H20C 0.9800
C21 H21A 0.9800
C21 H21B 0.9800
C21 H21C 0.9800
C22 C27 1.399(2)
C22 C23 1.404(2)
C23 C24 1.395(2)
C23 C31 1.522(2)
C24 C25 1.385(3)
C24 H24 0.9500
C25 C26 1.385(2)
C25 H25 0.9500
C26 C27 1.396(2)
C26 H26 0.9500
C27 C28 1.521(2)
C28 C30 1.530(2)
C28 C29 1.532(2)
C28 H28 1.0000
C29 H29A 0.9800
C29 H29B 0.9800
C29 H29C 0.9800
C30 H30A 0.9800
C30 H30B 0.9800
C30 H30C 0.9800
C31 C33 1.535(2)
C31 C32 1.537(2)
C31 H31 1.0000
C32 H32A 0.9800
C32 H32B 0.9800
C32 H32C 0.9800
C33 H33A 0.9800
C33 H33B 0.9800
C33 H33C 0.9800
C34 H34A 0.9800
C34 H34B 0.9800
C34 H34C 0.9800
C35 H35A 0.9800
C35 H35B 0.9800
C35 H35C 0.9800

loop_
_geom_hbond_atom_site_label_D
_geom_hbond_atom_site_label_H
_geom_hbond_atom_site_label_A
_geom_hbond_distance_DH
_geom_hbond_distance_HA
_geom_hbond_distance_DA
_geom_hbond_angle_DHA
O2 H2O N4 0.84 2.02 2.848(2) 169.6
O3 H3O O1 0.84 2.04 2.842(2) 159.4
O3 H3O N3 0.84 2.57 3.271(2) 141.3
C3 H3 O2 0.95 2.50 3.341(2) 146.9

loop_
_geom_torsion_atom_site_label_1
_geom_torsion_atom_site_label_2
_geom_torsion_atom_site_label_3
_geom_torsion_atom_site_label_4
_geom_torsion
C2 N3 N4 O1 178.91(14)
C3 N2 C1 N1 0.08(16)
C22 N2 C1 N1 173.68(13)
C3 N2 C1 C4 -179.56(14)
C22 N2 C1 C4 -6.0(2)
C2 N1 C1 N2 0.57(16)
C10 N1 C1 N2 -177.57(13)
C2 N1 C1 C4 -179.80(14)
C10 N1 C1 C4 2.1(2)
N4 N3 C2 C3 -8.6(3)
N4 N3 C2 N1 171.73(13)
C1 N1 C2 C3 -1.00(16)
C10 N1 C2 C3 177.17(13)
C1 N1 C2 N3 178.78(13)
C10 N1 C2 N3 -3.1(2)
N3 C2 C3 N2 -178.70(17)
N1 C2 C3 N2 1.01(16)
C1 N2 C3 C2 -0.70(17)
C22 N2 C3 C2 -174.55(13)
N2 C1 C4 C5 138.50(15)
N1 C1 C4 C5 -41.1(2)
N2 C1 C4 C9 -40.0(2)
N1 C1 C4 C9 140.44(15)
C9 C4 C5 C6 0.7(2)
C1 C4 C5 C6 -177.85(14)
C4 C5 C6 C7 0.6(2)
C5 C6 C7 C8 -1.2(2)
C6 C7 C8 C9 0.5(3)
C7 C8 C9 C4 0.8(2)
C5 C4 C9 C8 -1.4(2)
C1 C4 C9 C8 177.16(14)
C1 N1 C10 C11 -71.66(19)
C2 N1 C10 C11 110.47(16)
C1 N1 C10 C15 107.01(16)
C2 N1 C10 C15 -70.86(19)
C15 C10 C11 C12 -1.9(2)
N1 C10 C11 C12 176.65(14)
C15 C10 C11 C19 177.47(15)
N1 C10 C11 C19 -4.0(2)
C10 C11 C12 C13 0.4(2)
C19 C11 C12 C13 -178.97(16)
C11 C12 C13 C14 1.1(3)
C12 C13 C14 C15 -1.2(3)
C13 C14 C15 C10 -0.2(2)
C13 C14 C15 C16 -179.34(15)
C11 C10 C15 C14 1.8(2)
N1 C10 C15 C14 -176.78(13)
C11 C10 C15 C16 -179.08(14)
N1 C10 C15 C16 2.3(2)
C14 C15 C16 C17 65.3(2)
C10 C15 C16 C17 -113.76(18)
C14 C15 C16 C18 -58.7(2)
C10 C15 C16 C18 122.19(17)
C12 C11 C19 C20 -58.5(2)
C10 C11 C19 C20 122.16(18)
C12 C11 C19 C21 66.6(2)
C10 C11 C19 C21 -112.75(19)
C1 N2 C22 C27 -67.57(19)
C3 N2 C22 C27 105.25(16)
C1 N2 C22 C23 113.12(16)
C3 N2 C22 C23 -74.07(18)
C27 C22 C23 C24 -1.3(2)
N2 C22 C23 C24 177.97(13)
C27 C22 C23 C31 177.74(14)
N2 C22 C23 C31 -3.0(2)
C22 C23 C24 C25 1.4(2)
C31 C23 C24 C25 -177.66(14)
C23 C24 C25 C26 -0.3(2)
C24 C25 C26 C27 -1.0(3)
C25 C26 C27 C22 1.1(2)
C25 C26 C27 C28 -177.62(14)
C23 C22 C27 C26 0.1(2)
N2 C22 C27 C26 -179.18(13)
C23 C22 C27 C28 178.71(14)
N2 C22 C27 C28 -0.6(2)
C26 C27 C28 C30 70.65(18)
C22 C27 C28 C30 -107.92(17)
C26 C27 C28 C29 -53.38(19)
C22 C27 C28 C29 128.04(16)
C24 C23 C31 C33 -79.69(18)
C22 C23 C31 C33 101.31(17)
C24 C23 C31 C32 43.3(2)
C22 C23 C31 C32 -135.69(15)
